data_2206554
loop_
_publ_author_name
'S. Athimoolam'
'R. K. Rajaram'

_publ_section_title
;
 Bis(nicotinic acid) hydrogen perchlorate
;
_journal_coeditor_code SJ6119
_journal_issue 8
_journal_name_full 'Acta Crystallographica Section E'
_journal_page_first o2674
_journal_page_last o2676
_journal_paper_doi 10.1107/S1600536805022877
_journal_volume 61
_journal_year 2005
_chemical_formula_iupac '2C6 H5 N O2, H +, Cl O4 -'
_chemical_formula_moiety '2C6 H5 N O2, H +, Cl O4 -'
_chemical_formula_sum 'C12 H11 Cl N2 O8'
_chemical_formula_weight 346.68
_chemical_name_common 'Bis(nicotinic acid) hydrogen perchlorate '
_chemical_name_systematic
;
Bis(nicotinic acid) hydrogen perchlorate
;
_space_group_IT_number 15
_symmetry_cell_setting monoclinic
_symmetry_space_group_name_Hall '-C 2yc'
_symmetry_space_group_name_H-M 'C 1 2/c 1'
_atom_sites_solution_hydrogens geom
_atom_sites_solution_primary direct
_atom_sites_solution_secondary difmap
_audit_creation_method SHELXL-97
_cell_angle_alpha 90.00
_cell_angle_beta 111.990(18)
_cell_angle_gamma 90.00
_cell_formula_units_Z 4
_cell_length_a 11.824(3)
_cell_length_b 9.6214(11)
_cell_length_c 13.669(2)
_cell_measurement_reflns_used 25
_cell_measurement_temperature 293(2)
_cell_measurement_theta_max 14.20
_cell_measurement_theta_min 9.72
_cell_volume 1441.9(5)
_computing_cell_refinement 'CAD-4 EXPRESS'
_computing_data_collection 'CAD-4 EXPRESS (Enraf--Nonius, 1994)'
_computing_data_reduction 'XCAD4 (Harms & Wocadlo, 1995)'
_computing_molecular_graphics SHELXTL/PC
_computing_publication_material SHELXTL/PC
_computing_structure_refinement SHELXTL/PC
_computing_structure_solution 'SHELXTL/PC (Bruker, 2000)'
_diffrn_ambient_temperature 293(2)
_diffrn_measured_fraction_theta_full 0.999
_diffrn_measured_fraction_theta_max 0.999
_diffrn_measurement_device_type 'Nonius MACH3 four-circle'
_diffrn_measurement_method \w--2\q
_diffrn_radiation_monochromator graphite
_diffrn_radiation_source 'fine-focus sealed tube'
_diffrn_radiation_type MoK\a
_diffrn_radiation_wavelength 0.71073
_diffrn_reflns_av_R_equivalents 0.0225
_diffrn_reflns_av_sigmaI/netI 0.0214
_diffrn_reflns_limit_h_max 14
_diffrn_reflns_limit_h_min 0
_diffrn_reflns_limit_k_max 11
_diffrn_reflns_limit_k_min -1
_diffrn_reflns_limit_l_max 15
_diffrn_reflns_limit_l_min -16
_diffrn_reflns_number 1490
_diffrn_reflns_theta_full 25.0
_diffrn_reflns_theta_max 25.0
_diffrn_reflns_theta_min 2.82
_diffrn_standards_decay_% 0
_diffrn_standards_interval_time 60
_diffrn_standards_number 3
_exptl_absorpt_coefficient_mu 0.311
_exptl_absorpt_correction_T_max 0.9986
_exptl_absorpt_correction_T_min 0.9703
_exptl_absorpt_correction_type psi-scan
_exptl_absorpt_process_details '(North et al., 1968)'
_exptl_crystal_colour colorless
_exptl_crystal_density_diffrn 1.597
_exptl_crystal_density_meas 1.583
_exptl_crystal_density_method 'flotation technique; xylene & CHBr~3~'
_exptl_crystal_description Block
_exptl_crystal_F_000 712
_exptl_crystal_size_max 0.19
_exptl_crystal_size_mid 0.15
_exptl_crystal_size_min 0.12
_refine_diff_density_max 0.453
_refine_diff_density_min -0.348
_refine_ls_extinction_coef 0.0039(11)
_refine_ls_extinction_expression Fc^*^=3DkFc[1+0.001xFc^2^\l^3^/sin(2\q)]^-1/4^
_refine_ls_extinction_method SHELXL97
_refine_ls_goodness_of_fit_ref 1.059
_refine_ls_hydrogen_treatment refall
_refine_ls_matrix_type full
_refine_ls_number_parameters 127
_refine_ls_number_reflns 1261
_refine_ls_number_restraints 0
_refine_ls_restrained_S_all 1.059
_refine_ls_R_factor_all 0.0551
_refine_ls_R_factor_gt 0.0428
_refine_ls_shift/su_max 0.000
_refine_ls_shift/su_mean 0.000
_refine_ls_structure_factor_coef Fsqd
_refine_ls_weighting_details 'w = 1/[\s^2^(Fo^2^)+(0.0634P)^2^+2.6398P] where P = (Fo^2^+2Fc^2^)/3'
_refine_ls_weighting_scheme calc
_refine_ls_wR_factor_gt 0.1192
_refine_ls_wR_factor_ref 0.1272
_reflns_number_gt 1030
_reflns_number_total 1261
_reflns_threshold_expression I>2\s(I)
_cod_data_source_file sj6119.cif
_cod_data_source_block I
_cod_depositor_comments
;
The following automatic conversions were performed:
'_symmetry_cell_setting' value 'Monoclinic' changed to 'monoclinic'
according to '/home/saulius/struct/CIF-dictionaries/cif_core.dic'
dictionary named 'cif_core.dic' version 2.4.1 from 2010-06-29.

Automatic conversion script
Id: cif_fix_enum 1527 2010-12-29 10:47:43Z saulius 

The following automatic conversions were performed:

'_symmetry_cell_setting' value 'Monoclinic' changed to 'monoclinic'
according to /home/saulius/struct/CIF-dictionaries/cif_core.dic
dictionary named 'cif_core.dic' version 2.4.1 from 2010-06-29.

Automatic conversion script
Id: cif_fix_values 1715 2011-07-08 13:25:40Z adriana 
;
_cod_original_cell_volume 1441.9(4)
_cod_original_sg_symbol_H-M 'C 2/c'
_cod_database_code 2206554
_cod_database_fobs_code 2206554

loop_
_symmetry_equiv_pos_as_xyz
'x, y, z'
'-x, y, -z+1/2'
'x+1/2, y+1/2, z'
'-x+1/2, y+1/2, -z+1/2'
'-x, -y, -z'
'x, -y, z-1/2'
'-x+1/2, -y+1/2, -z'
'x+1/2, -y+1/2, z-1/2'

loop_
_atom_site_label
_atom_site_fract_x
_atom_site_fract_y
_atom_site_fract_z
_atom_site_U_iso_or_equiv
_atom_site_adp_type
_atom_site_calc_flag
_atom_site_refinement_flags
_atom_site_occupancy
_atom_site_type_symbol
N1 0.3582(2) 0.1368(2) 0.77018(16) 0.0354(5) Uani d . 1 N
H1 0.348(3) 0.114(3) 0.706(3) 0.053(9) Uiso d . 1 H
C2 0.3400(2) 0.0332(3) 0.82685(19) 0.0339(6) Uani d . 1 C
H2 0.322(3) -0.050(3) 0.795(2) 0.048(8) Uiso d . 1 H
C3 0.3486(2) 0.0576(3) 0.92873(18) 0.0317(6) Uani d . 1 C
C4 0.3802(3) 0.1895(3) 0.9705(2) 0.0403(7) Uani d . 1 C
H4 0.390(3) 0.208(3) 1.041(2) 0.048(8) Uiso d . 1 H
C5 0.3997(3) 0.2945(3) 0.9098(2) 0.0440(7) Uani d . 1 C
H5 0.427(3) 0.389(4) 0.936(3) 0.067(10) Uiso d . 1 H
C6 0.3867(2) 0.2662(3) 0.8078(2) 0.0389(6) Uani d . 1 C
H6 0.396(3) 0.340(3) 0.761(2) 0.045(8) Uiso d . 1 H
C31 0.3221(2) -0.0556(3) 0.99283(19) 0.0375(6) Uani d . 1 C
O1A 0.3476(2) -0.0342(2) 1.08684(15) 0.0633(7) Uani d . 1 O
O1B 0.2752(2) -0.1657(2) 0.94342(15) 0.0502(6) Uani d . 1 O
H1B 0.2500 -0.2500 1.0000 0.091(18) Uiso d S 1 H
Cl1 0.0000 0.14087(9) 0.7500 0.0413(3) Uani d S 1 Cl
O1 0.0416(3) 0.0541(3) 0.8395(2) 0.0981(11) Uani d . 1 O
O2 0.0970(3) 0.2270(4) 0.7554(3) 0.1139(13) Uani d . 1 O

loop_
_atom_site_aniso_label
_atom_site_aniso_U_11
_atom_site_aniso_U_22
_atom_site_aniso_U_33
_atom_site_aniso_U_12
_atom_site_aniso_U_13
_atom_site_aniso_U_23
N1 0.0436(13) 0.0410(13) 0.0250(11) -0.0020(10) 0.0168(9) 0.0006(9)
C2 0.0408(14) 0.0341(14) 0.0278(12) -0.0023(11) 0.0140(10) -0.0031(11)
C3 0.0352(13) 0.0356(14) 0.0251(11) -0.0016(10) 0.0120(9) -0.0003(10)
C4 0.0527(16) 0.0420(15) 0.0272(13) -0.0053(13) 0.0161(11) -0.0059(11)
C5 0.0570(17) 0.0336(15) 0.0425(15) -0.0087(13) 0.0198(13) -0.0047(12)
C6 0.0428(15) 0.0387(15) 0.0374(14) -0.0028(12) 0.0175(12) 0.0063(12)
C31 0.0457(15) 0.0392(15) 0.0302(13) 0.0003(12) 0.0173(11) 0.0024(11)
O1A 0.1080(19) 0.0565(14) 0.0298(11) -0.0244(13) 0.0309(11) -0.0021(9)
O1B 0.0811(15) 0.0355(11) 0.0366(10) -0.0127(10) 0.0252(10) -0.0012(8)
Cl1 0.0448(6) 0.0333(5) 0.0427(5) 0.000 0.0127(4) 0.000
O1 0.147(3) 0.0704(18) 0.0585(16) -0.0255(18) 0.0169(16) 0.0201(14)
O2 0.0694(18) 0.100(2) 0.170(3) -0.0213(17) 0.042(2) 0.047(2)

loop_
_atom_type_symbol
_atom_type_description
_atom_type_scat_dispersion_real
_atom_type_scat_dispersion_imag
_atom_type_scat_source
C C 0.0033 0.0016 'International Tables Vol C Tables 4.2.6.8 and 6.1.1.4'
H H 0.0000 0.0000 'International Tables Vol C Tables 4.2.6.8 and 6.1.1.4'
N N 0.0061 0.0033 'International Tables Vol C Tables 4.2.6.8 and 6.1.1.4'
O O 0.0106 0.0060 'International Tables Vol C Tables 4.2.6.8 and 6.1.1.4'
Cl Cl 0.1484 0.1585 'International Tables Vol C Tables 4.2.6.8 and 6.1.1.4'

loop_
_geom_angle_atom_site_label_1
_geom_angle_atom_site_label_2
_geom_angle_atom_site_label_3
_geom_angle_site_symmetry_1
_geom_angle_site_symmetry_3
_geom_angle
_geom_angle_publ_flag
C2 N1 C6 . . 123.0(2) y
C2 N1 H1 . . 114(2) ?
C6 N1 H1 . . 123(2) ?
N1 C2 C3 . . 119.7(2) ?
N1 C2 H2 . . 116.7(19) ?
C3 C2 H2 . . 124(2) ?
C2 C3 C4 . . 118.6(2) ?
C2 C3 C31 . . 120.9(2) ?
C4 C3 C31 . . 120.5(2) ?
C5 C4 C3 . . 120.2(2) ?
C5 C4 H4 . . 119.4(19) ?
C3 C4 H4 . . 120.4(19) ?
C6 C5 C4 . . 119.1(3) ?
C6 C5 H5 . . 117(2) ?
C4 C5 H5 . . 124(2) ?
N1 C6 C5 . . 119.4(2) ?
N1 C6 H6 . . 119.1(17) ?
C5 C6 H6 . . 121.5(17) ?
O1A C31 O1B . . 126.0(2) ?
O1A C31 C3 . . 117.9(2) ?
O1B C31 C3 . . 116.1(2) ?
C31 O1B H1B . . 112.11(18) ?
O2 Cl1 O2 . 2_556 107.1(3) ?
O2 Cl1 O1 . 2_556 114.3(2) ?
O2 Cl1 O1 2_556 2_556 107.06(19) ?
O2 Cl1 O1 . . 107.06(19) ?
O2 Cl1 O1 2_556 . 114.3(2) ?
O1 Cl1 O1 2_556 . 107.3(3) ?

loop_
_geom_bond_atom_site_label_1
_geom_bond_atom_site_label_2
_geom_bond_site_symmetry_2
_geom_bond_distance
_geom_bond_publ_flag
N1 C2 . 1.328(3) y
N1 C6 . 1.341(4) y
N1 H1 . 0.87(3) ?
C2 C3 . 1.378(3) ?
C2 H2 . 0.90(3) ?
C3 C4 . 1.384(4) ?
C3 C31 . 1.503(3) ?
C4 C5 . 1.380(4) ?
C4 H4 . 0.94(3) ?
C5 C6 . 1.371(4) ?
C5 H5 . 0.99(4) ?
C6 H6 . 0.99(3) ?
C31 O1A . 1.222(3) ?
C31 O1B . 1.267(3) ?
O1B H1B . 1.2320(18) ?
Cl1 O2 . 1.395(3) ?
Cl1 O2 2_556 1.395(3) ?
Cl1 O1 2_556 1.409(3) ?
Cl1 O1 . 1.409(3) ?

loop_
_geom_hbond_atom_site_label_D
_geom_hbond_atom_site_label_H
_geom_hbond_atom_site_label_A
_geom_hbond_site_symmetry_A
_geom_hbond_distance_DH
_geom_hbond_distance_HA
_geom_hbond_distance_DA
_geom_hbond_angle_DHA
O1B H1B O1B 7_547 1.23 1.23 2.464(4) 180
N1 H1 O1A 6 0.87(3) 1.80(3) 2.652(3) 168(3)

loop_
_geom_torsion_atom_site_label_1
_geom_torsion_atom_site_label_2
_geom_torsion_atom_site_label_3
_geom_torsion_atom_site_label_4
_geom_torsion
_geom_torsion_publ_flag
C6 N1 C2 C3 1.0(4) ?
N1 C2 C3 C4 -2.1(4) ?
N1 C2 C3 C31 176.7(2) ?
C2 C3 C4 C5 1.4(4) ?
C31 C3 C4 C5 -177.4(3) ?
C3 C4 C5 C6 0.4(4) ?
C2 N1 C6 C5 0.9(4) ?
C4 C5 C6 N1 -1.5(4) ?
C2 C3 C31 O1A 169.9(3) ?
C4 C3 C31 O1A -11.3(4) y
C2 C3 C31 O1B -9.8(4) y
C4 C3 C31 O1B 169.0(3) ?
